data_2208516
loop_
_publ_author_name
'Khawar Rauf, M.'
'Badshah, Amin'
'Fl\"orke, Ulrich'
'Saeed, Aamer'

_publ_section_title
;
 1-Benzoyl-3-(4-chlorophenyl)thiourea
;
_journal_coeditor_code BT2023
_journal_issue 4
_journal_name_full 'Acta Crystallographica Section E'
_journal_page_first o1419
_journal_page_last o1420
_journal_paper_doi 10.1107/S160053680600910X
_journal_volume 62
_journal_year 2006
_chemical_formula_iupac 'C14 H11 Cl N2 O S'
_chemical_formula_moiety 'C14 H11 Cl N2 O S'
_chemical_formula_sum 'C14 H11 Cl N2 O S'
_chemical_formula_weight 290.76
_chemical_name_systematic
;
1-benzoyl-3-(4-chlorophenyl)thiourea
;
_space_group_IT_number 2
_symmetry_cell_setting triclinic
_symmetry_space_group_name_Hall '-P 1'
_symmetry_space_group_name_H-M 'P -1'
_atom_sites_solution_hydrogens difmap
_atom_sites_solution_primary direct
_atom_sites_solution_secondary difmap
_audit_creation_method SHELXL-97
_cell_angle_alpha 65.832(2)
_cell_angle_beta 89.487(2)
_cell_angle_gamma 82.995(3)
_cell_formula_units_Z 2
_cell_length_a 3.9530(5)
_cell_length_b 12.2293(14)
_cell_length_c 14.8754(17)
_cell_measurement_reflns_used 1779
_cell_measurement_temperature 120(2)
_cell_measurement_theta_max 26.23
_cell_measurement_theta_min 2.81
_cell_volume 650.52(13)
_computing_cell_refinement 'SAINT (Bruker, 2002)'
_computing_data_collection 'SMART (Bruker, 2002)'
_computing_data_reduction SAINT
_computing_molecular_graphics SHELXTL
_computing_publication_material SHELXTL
_computing_structure_refinement SHELXTL
_computing_structure_solution 'SHELXTL (Bruker, 2002)'
_diffrn_ambient_temperature 120(2)
_diffrn_measured_fraction_theta_full 0.990
_diffrn_measured_fraction_theta_max 0.990
_diffrn_measurement_device_type 'Bruker SMART CCD area-detector'
_diffrn_measurement_method '\f and \w'
_diffrn_radiation_monochromator graphite
_diffrn_radiation_source 'sealed tube'
_diffrn_radiation_type MoK\a
_diffrn_radiation_wavelength 0.71073
_diffrn_reflns_av_R_equivalents 0.0285
_diffrn_reflns_av_sigmaI/netI 0.0479
_diffrn_reflns_limit_h_max 5
_diffrn_reflns_limit_h_min -5
_diffrn_reflns_limit_k_max 13
_diffrn_reflns_limit_k_min -15
_diffrn_reflns_limit_l_max 18
_diffrn_reflns_limit_l_min -19
_diffrn_reflns_number 5434
_diffrn_reflns_theta_full 27.29
_diffrn_reflns_theta_max 27.29
_diffrn_reflns_theta_min 1.50
_diffrn_standards_decay_% 0
_diffrn_standards_interval_time 420
_diffrn_standards_number 1781
_exptl_absorpt_coefficient_mu 0.446
_exptl_absorpt_correction_T_max 0.9738
_exptl_absorpt_correction_T_min 0.8315
_exptl_absorpt_correction_type multi-scan
_exptl_absorpt_process_details '(SADABS; Bruker, 2002)'
_exptl_crystal_colour colorless
_exptl_crystal_density_diffrn 1.484
_exptl_crystal_density_method 'not measured'
_exptl_crystal_description needle
_exptl_crystal_F_000 300
_exptl_crystal_size_max 0.43
_exptl_crystal_size_mid 0.19
_exptl_crystal_size_min 0.06
_refine_diff_density_max 0.492
_refine_diff_density_min -0.324
_refine_ls_extinction_method none
_refine_ls_goodness_of_fit_ref 1.065
_refine_ls_hydrogen_treatment constr
_refine_ls_matrix_type full
_refine_ls_number_parameters 172
_refine_ls_number_reflns 2884
_refine_ls_number_restraints 0
_refine_ls_restrained_S_all 1.065
_refine_ls_R_factor_all 0.0536
_refine_ls_R_factor_gt 0.0437
_refine_ls_shift/su_max 0.000
_refine_ls_shift/su_mean 0.000
_refine_ls_structure_factor_coef Fsqd
_refine_ls_weighting_details 'calc w=1/[\s^2^(Fo^2^)+(0.0585P)^2^+0.0457P] where P=(Fo^2^+2Fc^2^)/3'
_refine_ls_weighting_scheme calc
_refine_ls_wR_factor_gt 0.1046
_refine_ls_wR_factor_ref 0.1107
_reflns_number_gt 2424
_reflns_number_total 2884
_reflns_threshold_expression I>2\s(I)
_cod_data_source_file bt2023.cif
_cod_data_source_block I
_cod_depositor_comments
;
The following automatic conversions were performed:
'_symmetry_cell_setting' value 'Triclinic' changed to 'triclinic'
according to '/home/saulius/struct/CIF-dictionaries/cif_core.dic'
dictionary named 'cif_core.dic' version 2.4.1 from 2010-06-29.

Automatic conversion script
Id: cif_fix_enum 1527 2010-12-29 10:47:43Z saulius 

The following automatic conversions were performed:

'_symmetry_cell_setting' value 'Triclinic' changed to 'triclinic'
according to /home/saulius/struct/CIF-dictionaries/cif_core.dic
dictionary named 'cif_core.dic' version 2.4.1 from 2010-06-29.

Automatic conversion script
Id: cif_fix_values 1715 2011-07-08 13:25:40Z adriana 
;
_cod_database_code 2208516
_cod_database_fobs_code 2208516

loop_
_symmetry_equiv_pos_as_xyz
'x, y, z'
'-x, -y, -z'

loop_
_atom_site_type_symbol
_atom_site_label
_atom_site_fract_x
_atom_site_fract_y
_atom_site_fract_z
_atom_site_U_iso_or_equiv
_atom_site_adp_type
_atom_site_calc_flag
_atom_site_refinement_flags
_atom_site_occupancy
Cl Cl1 -0.32523(15) -0.15813(5) 0.46103(4) 0.03529(18) Uani d . 1
S S1 0.28439(13) 0.38422(4) 0.12246(3) 0.02085(15) Uani d . 1
O O1 0.3094(4) 0.19386(13) -0.08349(10) 0.0284(4) Uani d . 1
N N1 0.1260(4) 0.19714(14) 0.08655(11) 0.0196(4) Uani d . 1
H H1A 0.1195 0.1700 0.0402 0.023 Uiso calc R 1
N N2 0.3399(4) 0.35176(14) -0.04063(11) 0.0190(4) Uani d . 1
H H2B 0.3928 0.4259 -0.0634 0.023 Uiso calc R 1
C C1 0.0119(5) 0.11961(17) 0.17882(13) 0.0186(4) Uani d . 1
C C2 0.0109(5) 0.13927(18) 0.26408(14) 0.0237(4) Uani d . 1
H H2A 0.0832 0.2109 0.2634 0.028 Uiso calc R 1
C C3 -0.0965(6) 0.05372(19) 0.35063(14) 0.0263(5) Uani d . 1
H H3A -0.0981 0.0666 0.4095 0.032 Uiso calc R 1
C C4 -0.2010(5) -0.05007(18) 0.35090(15) 0.0240(5) Uani d . 1
C C5 -0.2081(5) -0.06938(18) 0.26676(15) 0.0244(5) Uani d . 1
H H5A -0.2866 -0.1402 0.2676 0.029 Uiso calc R 1
C C6 -0.0996(5) 0.01544(18) 0.18009(15) 0.0226(4) Uani d . 1
H H6A -0.1015 0.0023 0.1214 0.027 Uiso calc R 1
C C7 0.2417(5) 0.30431(17) 0.05759(13) 0.0169(4) Uani d . 1
C C8 0.3647(5) 0.29837(18) -0.10588(13) 0.0200(4) Uani d . 1
C C9 0.4671(5) 0.37530(17) -0.20650(13) 0.0184(4) Uani d . 1
C C10 0.6567(5) 0.31817(18) -0.25793(14) 0.0222(4) Uani d . 1
H H10A 0.7216 0.2332 -0.2280 0.027 Uiso calc R 1
C C11 0.7508(5) 0.3850(2) -0.35252(15) 0.0253(5) Uani d . 1
H H11A 0.8825 0.3463 -0.3875 0.030 Uiso calc R 1
C C12 0.6517(5) 0.5089(2) -0.39617(14) 0.0260(5) Uani d . 1
H H12A 0.7169 0.5550 -0.4611 0.031 Uiso calc R 1
C C13 0.4592(5) 0.56560(19) -0.34596(14) 0.0240(5) Uani d . 1
H H13A 0.3899 0.6503 -0.3767 0.029 Uiso calc R 1
C C14 0.3669(5) 0.49903(18) -0.25064(14) 0.0211(4) Uani d . 1
H H14A 0.2356 0.5380 -0.2158 0.025 Uiso calc R 1

loop_
_atom_site_aniso_label
_atom_site_aniso_U_11
_atom_site_aniso_U_22
_atom_site_aniso_U_33
_atom_site_aniso_U_12
_atom_site_aniso_U_13
_atom_site_aniso_U_23
Cl1 0.0427(4) 0.0239(3) 0.0278(3) -0.0119(2) 0.0121(2) 0.0027(2)
S1 0.0289(3) 0.0168(3) 0.0174(2) -0.0086(2) 0.00585(19) -0.00612(19)
O1 0.0478(10) 0.0171(7) 0.0222(7) -0.0115(7) 0.0084(6) -0.0079(6)
N1 0.0278(9) 0.0151(8) 0.0154(8) -0.0066(7) 0.0034(7) -0.0050(6)
N2 0.0276(9) 0.0123(8) 0.0150(8) -0.0056(7) 0.0037(6) -0.0029(6)
C1 0.0195(10) 0.0137(9) 0.0167(9) -0.0011(8) 0.0014(7) -0.0007(7)
C2 0.0325(12) 0.0159(10) 0.0202(10) -0.0066(9) 0.0031(8) -0.0039(8)
C3 0.0356(12) 0.0225(11) 0.0165(9) -0.0055(9) 0.0038(8) -0.0033(8)
C4 0.0239(11) 0.0162(10) 0.0234(10) -0.0041(8) 0.0064(8) 0.0007(8)
C5 0.0245(11) 0.0145(10) 0.0300(11) -0.0068(8) 0.0040(8) -0.0039(8)
C6 0.0249(11) 0.0192(10) 0.0222(10) -0.0046(8) 0.0025(8) -0.0066(8)
C7 0.0161(9) 0.0138(9) 0.0161(9) -0.0005(7) -0.0002(7) -0.0017(7)
C8 0.0215(10) 0.0187(10) 0.0180(9) -0.0026(8) 0.0012(7) -0.0058(8)
C9 0.0221(10) 0.0192(10) 0.0140(9) -0.0070(8) 0.0011(7) -0.0058(7)
C10 0.0260(11) 0.0207(10) 0.0213(10) -0.0050(8) 0.0011(8) -0.0095(8)
C11 0.0248(11) 0.0333(12) 0.0221(10) -0.0084(9) 0.0057(8) -0.0147(9)
C12 0.0299(12) 0.0324(12) 0.0146(9) -0.0141(9) 0.0047(8) -0.0060(8)
C13 0.0290(12) 0.0197(10) 0.0189(9) -0.0067(9) -0.0012(8) -0.0026(8)
C14 0.0234(11) 0.0218(10) 0.0186(9) -0.0052(8) 0.0017(8) -0.0081(8)

loop_
_atom_type_symbol
_atom_type_description
_atom_type_scat_dispersion_real
_atom_type_scat_dispersion_imag
_atom_type_scat_source
C C 0.0033 0.0016 'International Tables Vol C Tables 4.2.6.8 and 6.1.1.4'
H H 0.0000 0.0000 'International Tables Vol C Tables 4.2.6.8 and 6.1.1.4'
N N 0.0061 0.0033 'International Tables Vol C Tables 4.2.6.8 and 6.1.1.4'
O O 0.0106 0.0060 'International Tables Vol C Tables 4.2.6.8 and 6.1.1.4'
S S 0.1246 0.1234 'International Tables Vol C Tables 4.2.6.8 and 6.1.1.4'
Cl Cl 0.1484 0.1585 'International Tables Vol C Tables 4.2.6.8 and 6.1.1.4'

loop_
_geom_angle_atom_site_label_1
_geom_angle_atom_site_label_2
_geom_angle_atom_site_label_3
_geom_angle
C7 N1 C1 131.30(17)
C7 N1 H1A 114.3
C1 N1 H1A 114.3
C8 N2 C7 128.88(16)
C8 N2 H2B 115.6
C7 N2 H2B 115.6
C2 C1 C6 119.82(18)
C2 C1 N1 125.47(18)
C6 C1 N1 114.70(17)
C1 C2 C3 119.6(2)
C1 C2 H2A 120.2
C3 C2 H2A 120.2
C4 C3 C2 119.75(19)
C4 C3 H3A 120.1
C2 C3 H3A 120.1
C5 C4 C3 121.21(18)
C5 C4 Cl1 119.73(16)
C3 C4 Cl1 119.06(16)
C4 C5 C6 119.34(19)
C4 C5 H5A 120.3
C6 C5 H5A 120.3
C5 C6 C1 120.23(19)
C5 C6 H6A 119.9
C1 C6 H6A 119.9
N1 C7 N2 114.11(17)
N1 C7 S1 128.34(14)
N2 C7 S1 117.55(14)
O1 C8 N2 122.81(17)
O1 C8 C9 121.70(17)
N2 C8 C9 115.48(17)
C14 C9 C10 120.11(17)
C14 C9 C8 122.11(17)
C10 C9 C8 117.71(17)
C11 C10 C9 120.04(19)
C11 C10 H10A 120.0
C9 C10 H10A 120.0
C10 C11 C12 119.65(19)
C10 C11 H11A 120.2
C12 C11 H11A 120.2
C13 C12 C11 120.48(18)
C13 C12 H12A 119.8
C11 C12 H12A 119.8
C12 C13 C14 120.05(19)
C12 C13 H13A 120.0
C14 C13 H13A 120.0
C9 C14 C13 119.65(18)
C9 C14 H14A 120.2
C13 C14 H14A 120.2

loop_
_geom_bond_atom_site_label_1
_geom_bond_atom_site_label_2
_geom_bond_distance
Cl1 C4 1.7443(19)
S1 C7 1.652(2)
O1 C8 1.229(2)
N1 C7 1.339(2)
N1 C1 1.419(2)
N1 H1A 0.8800
N2 C8 1.371(2)
N2 C7 1.404(2)
N2 H2B 0.8800
C1 C2 1.384(3)
C1 C6 1.391(3)
C2 C3 1.389(3)
C2 H2A 0.9500
C3 C4 1.380(3)
C3 H3A 0.9500
C4 C5 1.367(3)
C5 C6 1.388(3)
C5 H5A 0.9500
C6 H6A 0.9500
C8 C9 1.490(2)
C9 C14 1.387(3)
C9 C10 1.391(3)
C10 C11 1.382(3)
C10 H10A 0.9500
C11 C12 1.387(3)
C11 H11A 0.9500
C12 C13 1.380(3)
C12 H12A 0.9500
C13 C14 1.387(3)
C13 H13A 0.9500
C14 H14A 0.9500

loop_
_geom_hbond_atom_site_label_D
_geom_hbond_atom_site_label_H
_geom_hbond_atom_site_label_A
_geom_hbond_site_symmetry_A
_geom_hbond_distance_DH
_geom_hbond_distance_HA
_geom_hbond_distance_DA
_geom_hbond_angle_DHA
N1 H1A O1 . 0.88 1.90 2.640(2) 140
N2 H2B S1 2_665 0.88 2.61 3.4686(17) 165

loop_
_geom_torsion_atom_site_label_1
_geom_torsion_atom_site_label_2
_geom_torsion_atom_site_label_3
_geom_torsion_atom_site_label_4
_geom_torsion
C7 N1 C1 C2 -2.9(3)
C7 N1 C1 C6 178.36(19)
C6 C1 C2 C3 1.0(3)
N1 C1 C2 C3 -177.68(19)
C1 C2 C3 C4 0.0(3)
C2 C3 C4 C5 -1.4(3)
C2 C3 C4 Cl1 178.47(16)
C3 C4 C5 C6 1.8(3)
Cl1 C4 C5 C6 -178.16(15)
C4 C5 C6 C1 -0.7(3)
C2 C1 C6 C5 -0.7(3)
N1 C1 C6 C5 178.12(17)
C1 N1 C7 N2 178.35(18)
C1 N1 C7 S1 -1.1(3)
C8 N2 C7 N1 -7.2(3)
C8 N2 C7 S1 172.27(15)
C7 N2 C8 O1 -2.4(3)
C7 N2 C8 C9 178.21(17)
O1 C8 C9 C14 146.0(2)
N2 C8 C9 C14 -34.5(3)
O1 C8 C9 C10 -31.1(3)
N2 C8 C9 C10 148.36(19)
C14 C9 C10 C11 1.1(3)
C8 C9 C10 C11 178.33(18)
C9 C10 C11 C12 -0.7(3)
C10 C11 C12 C13 -0.2(3)
C11 C12 C13 C14 0.8(3)
C10 C9 C14 C13 -0.6(3)
C8 C9 C14 C13 -177.62(18)
C12 C13 C14 C9 -0.4(3)

loop_
_cod_related_entry_id
_cod_related_entry_database
_cod_related_entry_code
1 ChemSpider 610944
